data_2016662
loop_
_publ_author_name
'Wu, Li'
'Roth, Georg'
'Sparta, Karine'
'Chen, Xiaolong'

_publ_section_title
;
 The new pentaborate Na~3~SrB~5~O~10~
;
_journal_coeditor_code FA3144
_journal_issue 7
_journal_name_full 'Acta Crystallographica Section C'
_journal_page_first i53
_journal_page_last i56
_journal_paper_doi 10.1107/S0108270108016909
_journal_volume 64
_journal_year 2008
_chemical_formula_iupac 'Na3 Sr B5 O10'
_chemical_formula_moiety 'B5 Sr Na3 O10'
_chemical_formula_structural 'Sr Na3 (B5 O10)'
_chemical_formula_sum 'B5 Na3 O10 Sr'
_chemical_formula_weight 370.64
_chemical_name_systematic
;
sodium strontium pentaborate
;
_space_group_IT_number 2
_symmetry_cell_setting triclinic
_symmetry_space_group_name_Hall '-P 1'
_symmetry_space_group_name_H-M 'P -1'
_atom_sites_solution_primary direct
_atom_sites_solution_secondary difmap
_cell_angle_alpha 81.062(16)
_cell_angle_beta 70.538(15)
_cell_angle_gamma 61.636(15)
_cell_formula_units_Z 2
_cell_length_a 7.277(2)
_cell_length_b 7.601(2)
_cell_length_c 9.728(2)
_cell_measurement_reflns_used 4273
_cell_measurement_temperature 200.0(10)
_cell_measurement_theta_max 36.31
_cell_measurement_theta_min 3.24
_cell_volume 446.4(2)
_computing_cell_refinement 'X-AREA (Stoe & Cie, 2002)'
_computing_data_collection 'X-AREA (Stoe & Cie, 2002)'
_computing_data_reduction 'X-AREA (Stoe & Cie, 2002)'
_computing_molecular_graphics 'Balls&Sticks (Version 1.42; Ozawa & Kang, 2004)'
_computing_publication_material 'WinGX (Version 1.64; Farrugia, 1999)'
_computing_structure_refinement 'SHELXL97 (Sheldrick, 2008)'
_computing_structure_solution 'SHELXS97 (Sheldrick, 2008)'
_diffrn_ambient_temperature 200.0(10)
_diffrn_measured_fraction_theta_full 0.998
_diffrn_measured_fraction_theta_max 0.998
_diffrn_measurement_device_type 'Stoe IPDS II'
_diffrn_measurement_method 'rotation method, \w'
_diffrn_radiation_monochromator graphite
_diffrn_radiation_source 'fine-focus sealed tube'
_diffrn_radiation_type MoK\a
_diffrn_radiation_wavelength 0.71073
_diffrn_reflns_av_R_equivalents 0.1357
_diffrn_reflns_av_sigmaI/netI 0.0834
_diffrn_reflns_limit_h_max 9
_diffrn_reflns_limit_h_min -9
_diffrn_reflns_limit_k_max 9
_diffrn_reflns_limit_k_min -9
_diffrn_reflns_limit_l_max 12
_diffrn_reflns_limit_l_min -12
_diffrn_reflns_number 11007
_diffrn_reflns_theta_full 27.49
_diffrn_reflns_theta_max 27.49
_diffrn_reflns_theta_min 3.41
_diffrn_standards_decay_% 0
_diffrn_standards_interval_count 0
_diffrn_standards_interval_time 0
_diffrn_standards_number 0
_exptl_absorpt_coefficient_mu 6.230
_exptl_absorpt_correction_T_max 0.5110
_exptl_absorpt_correction_T_min 0.3349
_exptl_absorpt_correction_type numerical
_exptl_absorpt_process_details 'via equivalents (X-SHAPE and X-RED; Stoe & Cie, 1996)'
_exptl_crystal_colour colourless
_exptl_crystal_density_diffrn 2.757
_exptl_crystal_density_method 'not measured'
_exptl_crystal_description plate
_exptl_crystal_F_000 352
_exptl_crystal_size_max 0.1
_exptl_crystal_size_mid 0.1
_exptl_crystal_size_min 0.02
_refine_diff_density_max 0.745
_refine_diff_density_min -0.938
_refine_ls_extinction_method none
_refine_ls_goodness_of_fit_ref 1.077
_refine_ls_matrix_type full
_refine_ls_number_parameters 172
_refine_ls_number_reflns 2049
_refine_ls_number_restraints 4
_refine_ls_restrained_S_all 1.076
_refine_ls_R_factor_all 0.0777
_refine_ls_R_factor_gt 0.0504
_refine_ls_shift/su_max 0.001
_refine_ls_shift/su_mean 0.000
_refine_ls_structure_factor_coef Fsqd
_refine_ls_weighting_details 'calc w = 1/[\s^2^(Fo^2^)+(0.0253P)^2^+2.0814P] where P=(Fo^2^+2Fc^2^)/3'
_refine_ls_weighting_scheme calc
_refine_ls_wR_factor_gt 0.0811
_refine_ls_wR_factor_ref 0.0889
_reflns_number_gt 1595
_reflns_number_total 2049
_reflns_threshold_expression I>2\s(I)
_cod_data_source_file fa3144.cif
_cod_data_source_block I_200K
_cod_original_cell_volume 446.43(19)
_cod_database_code 2016662

loop_
_symmetry_equiv_pos_as_xyz
'x, y, z'
'-x, -y, -z'

loop_
_atom_site_type_symbol
_atom_site_label
_atom_site_fract_x
_atom_site_fract_y
_atom_site_fract_z
_atom_site_U_iso_or_equiv
_atom_site_adp_type
_atom_site_calc_flag
_atom_site_refinement_flags
_atom_site_occupancy
Sr Sr1 0.21356(3) 0.94626(3) 0.77505(2) 0.00583(4) Uani d . 1
Na Na1 0.27930(12) 0.01508(12) 0.11506(10) 0.0098(2) Uani d . 1
Na Na2 0.84487(13) 0.50424(13) 0.16342(10) 0.0133(2) Uani d . 1
Na Na3 0.20961(14) 0.27520(17) 0.45000(11) 0.0281(3) Uani d . 1
O O1 0.1689(2) 0.75187(19) 0.18955(16) 0.0063(4) Uani d D 1
O O2 0.6608(2) 0.8048(2) 0.35726(17) 0.0139(4) Uani d D 1
O O3 0.0139(2) 0.7955(2) -0.00078(17) 0.0098(4) Uani d D 1
O O4 0.1567(2) 0.6537(2) 0.43867(16) 0.0087(4) Uani d D 1
O O5 0.4064(2) 0.4137(2) 0.25015(16) 0.0095(4) Uani d D 1
O O6 0.4711(2) 0.6865(2) 0.27103(17) 0.0099(4) Uani d D 1
O O7 0.3177(2) 0.8224(2) 0.51172(17) 0.0141(4) Uani d D 1
O O8 0.5042(2) 0.1443(2) 0.10496(17) 0.0091(4) Uani d D 1
O O9 0.2335(2) 0.4699(2) 0.06442(17) 0.0100(4) Uani d D 1
O O10 0.0226(2) 0.7791(2) 0.68077(17) 0.0125(4) Uani d D 1
B B1 0.3029(3) 0.6274(3) 0.2883(3) 0.0076(6) Uani d . 1
B B2 0.3855(3) 0.3365(3) 0.1369(3) 0.0078(6) Uani d D 1
B B3 0.4894(3) 0.7713(3) 0.3780(3) 0.0087(6) Uani d D 1
B B4 0.1401(3) 0.6753(3) 0.0809(3) 0.0086(6) Uani d D 1
B B5 0.1597(3) 0.7518(3) 0.5465(3) 0.0083(6) Uani d D 1

loop_
_atom_site_aniso_label
_atom_site_aniso_U_11
_atom_site_aniso_U_22
_atom_site_aniso_U_33
_atom_site_aniso_U_12
_atom_site_aniso_U_13
_atom_site_aniso_U_23
Sr1 0.00487(5) 0.00737(6) 0.00545(7) -0.00267(4) -0.00163(5) -0.00075(5)
Na1 0.0075(3) 0.0112(3) 0.0111(4) -0.0056(2) -0.0002(3) -0.0022(3)
Na2 0.0101(3) 0.0174(3) 0.0125(4) -0.0052(2) -0.0038(3) -0.0026(3)
Na3 0.0225(3) 0.0598(5) 0.0144(4) -0.0288(3) -0.0097(3) 0.0111(4)
O1 0.0091(4) 0.0043(5) 0.0085(6) -0.0038(4) -0.0041(4) -0.0016(4)
O2 0.0172(5) 0.0225(6) 0.0113(7) -0.0147(4) -0.0093(5) 0.0056(5)
O3 0.0090(5) 0.0124(6) 0.0101(6) -0.0046(4) -0.0050(4) -0.0016(5)
O4 0.0088(5) 0.0133(5) 0.0045(6) -0.0067(4) 0.0010(4) -0.0022(5)
O5 0.0123(5) 0.0073(5) 0.0104(6) -0.0016(4) -0.0074(4) -0.0043(5)
O6 0.0093(5) 0.0147(5) 0.0066(6) -0.0071(4) 0.0004(4) -0.0031(5)
O7 0.0154(5) 0.0236(6) 0.0085(7) -0.0144(4) 0.0004(5) -0.0044(5)
O8 0.0080(5) 0.0075(5) 0.0142(7) -0.0047(4) -0.0038(5) -0.0009(5)
O9 0.0126(5) 0.0065(5) 0.0090(6) -0.0005(4) -0.0057(5) -0.0024(5)
O10 0.0128(5) 0.0162(6) 0.0080(7) -0.0058(4) -0.0018(5) -0.0042(5)
B1 0.0076(7) 0.0061(8) 0.0080(10) -0.0031(6) -0.0007(7) -0.0010(7)
B2 0.0120(7) 0.0116(8) 0.0038(9) -0.0093(6) -0.0020(7) 0.0018(7)
B3 0.0104(7) 0.0089(8) 0.0065(10) -0.0045(6) -0.0020(7) 0.0002(7)
B4 0.0104(7) 0.0113(8) 0.0086(9) -0.0065(6) -0.0048(6) -0.0019(7)
B5 0.0045(7) 0.0097(8) 0.0100(10) -0.0031(6) -0.0018(7) 0.0007(8)

loop_
_atom_type_symbol
_atom_type_description
_atom_type_scat_dispersion_real
_atom_type_scat_dispersion_imag
_atom_type_scat_source
Na Na 0.0362 0.0249 'International Tables Vol C Tables 4.2.6.8 and 6.1.1.4'
Sr Sr -1.5307 3.2498 'International Tables Vol C Tables 4.2.6.8 and 6.1.1.4'
B B 0.0013 0.0007 'International Tables Vol C Tables 4.2.6.8 and 6.1.1.4'
O O 0.0106 0.0060 'International Tables Vol C Tables 4.2.6.8 and 6.1.1.4'

loop_
_geom_angle_atom_site_label_1
_geom_angle_atom_site_label_2
_geom_angle_atom_site_label_3
_geom_angle_site_symmetry_1
_geom_angle_site_symmetry_3
_geom_angle
O8 Sr1 O2 2_666 2_676 84.61(6)
O8 Sr1 O1 2_666 2_576 131.51(5)
O2 Sr1 O1 2_676 2_576 82.93(5)
O8 Sr1 O7 2_666 . 121.01(5)
O2 Sr1 O7 2_676 . 82.81(6)
O1 Sr1 O7 2_576 . 103.58(5)
O8 Sr1 O3 2_666 1_556 88.27(6)
O2 Sr1 O3 2_676 1_556 155.96(5)
O1 Sr1 O3 2_576 1_556 84.72(5)
O7 Sr1 O3 . 1_556 120.23(6)
O8 Sr1 O3 2_666 2_576 79.14(5)
O2 Sr1 O3 2_676 2_576 86.82(5)
O1 Sr1 O3 2_576 2_576 53.55(5)
O7 Sr1 O3 . 2_576 156.06(5)
O3 Sr1 O3 1_556 2_576 69.27(6)
O8 Sr1 O10 2_666 . 140.66(5)
O2 Sr1 O10 2_676 . 126.57(6)
O1 Sr1 O10 2_576 . 80.93(5)
O7 Sr1 O10 . . 52.81(5)
O3 Sr1 O10 1_556 . 71.23(6)
O3 Sr1 O10 2_576 . 120.90(5)
O8 Sr1 O5 2_666 2_666 52.85(5)
O2 Sr1 O5 2_676 2_666 105.25(5)
O1 Sr1 O5 2_576 2_666 171.55(5)
O7 Sr1 O5 . 2_666 75.82(5)
O3 Sr1 O5 1_556 2_666 88.35(5)
O3 Sr1 O5 2_576 2_666 127.90(5)
O10 Sr1 O5 . 2_666 92.28(5)
O8 Na1 O8 . 2_655 91.51(7)
O8 Na1 O1 . 1_545 150.22(6)
O8 Na1 O1 2_655 1_545 89.43(6)
O8 Na1 O10 . 2_566 96.56(7)
O8 Na1 O10 2_655 2_566 165.69(7)
O1 Na1 O10 1_545 2_566 89.40(6)
O8 Na1 O3 . 2_565 117.81(7)
O8 Na1 O3 2_655 2_565 87.48(6)
O1 Na1 O3 1_545 2_565 91.96(7)
O10 Na1 O3 2_566 2_565 78.31(6)
O8 Na1 O6 . 1_545 95.24(6)
O8 Na1 O6 2_655 1_545 93.20(6)
O1 Na1 O6 1_545 1_545 55.00(6)
O10 Na1 O6 2_566 1_545 97.79(6)
O3 Na1 O6 2_565 1_545 146.92(7)
O6 Na2 O10 . 2_666 107.24(6)
O6 Na2 O9 . 2_665 87.57(6)
O10 Na2 O9 2_666 2_665 131.32(7)
O6 Na2 O9 . 1_655 152.17(7)
O10 Na2 O9 2_666 1_655 88.18(6)
O9 Na2 O9 2_665 1_655 99.64(6)
O6 Na2 O3 . 2_665 119.26(8)
O10 Na2 O3 2_666 2_665 76.87(6)
O9 Na2 O3 2_665 2_665 56.10(5)
O9 Na2 O3 1_655 2_665 86.32(6)
O6 Na2 O2 . . 55.57(6)
O10 Na2 O2 2_666 . 99.69(6)
O9 Na2 O2 2_665 . 125.50(6)
O9 Na2 O2 1_655 . 99.78(7)
O3 Na2 O2 2_665 . 172.97(6)
O6 Na2 O3 . 1_655 107.50(6)
O10 Na2 O3 2_666 1_655 134.01(7)
O9 Na2 O3 2_665 1_655 79.20(6)
O9 Na2 O3 1_655 1_655 48.86(5)
O3 Na2 O3 2_665 1_655 110.21(5)
O2 Na2 O3 . 1_655 76.63(6)
O2 Na3 O4 2_666 2_566 101.74(7)
O2 Na3 O5 2_666 . 112.70(8)
O4 Na3 O5 2_566 . 135.81(7)
O2 Na3 O10 2_666 2_566 145.70(8)
O4 Na3 O10 2_566 2_566 57.08(6)
O5 Na3 O10 . 2_566 99.97(7)
O2 Na3 O4 2_666 . 93.27(8)
O4 Na3 O4 2_566 . 97.70(6)
O5 Na3 O4 . . 54.96(5)
O10 Na3 O4 2_566 . 114.69(6)
O2 Na3 O7 2_666 1_545 75.17(7)
O4 Na3 O7 2_566 1_545 86.28(6)
O5 Na3 O7 . 1_545 127.94(5)
O10 Na3 O7 2_566 1_545 76.67(6)
O4 Na3 O7 . 1_545 168.35(7)
O6 B1 O4 . . 112.6(2)
O6 B1 O5 . . 109.32(15)
O4 B1 O5 . . 107.64(17)
O6 B1 O1 . . 108.75(18)
O4 B1 O1 . . 108.52(14)
O5 B1 O1 . . 110.0(2)
O8 B2 O5 . . 119.35(19)
O8 B2 O9 . . 123.0(2)
O5 B2 O9 . . 117.66(17)
O2 B3 O6 . . 121.60(18)
O2 B3 O7 . . 121.1(2)
O6 B3 O7 . . 117.3(2)
O3 B4 O9 . . 119.4(2)
O3 B4 O1 . . 121.22(19)
O9 B4 O1 . . 119.22(19)
O10 B5 O4 . . 122.7(2)
O10 B5 O7 . . 119.0(2)
O4 B5 O7 . . 118.32(18)

loop_
_geom_bond_atom_site_label_1
_geom_bond_atom_site_label_2
_geom_bond_site_symmetry_2
_geom_bond_distance
Sr1 O8 2_666 2.4613(18)
Sr1 O2 2_676 2.4847(18)
Sr1 O1 2_576 2.5823(14)
Sr1 O7 . 2.6080(18)
Sr1 O3 1_556 2.6219(16)
Sr1 O3 2_576 2.6918(17)
Sr1 O10 . 2.697(2)
Sr1 O5 2_666 2.7858(15)
Na1 O8 . 2.246(2)
Na1 O8 2_655 2.2971(18)
Na1 O1 1_545 2.4213(19)
Na1 O10 2_566 2.4515(17)
Na1 O3 2_565 2.4549(19)
Na1 O6 1_545 2.7220(18)
Na2 O6 . 2.3210(16)
Na2 O10 2_666 2.4194(18)
Na2 O9 2_665 2.424(2)
Na2 O9 1_655 2.560(2)
Na2 O3 2_665 2.561(2)
Na2 O2 . 2.705(2)
Na2 O3 1_655 3.024(2)
Na3 O2 2_666 2.248(2)
Na3 O4 2_566 2.3366(18)
Na3 O5 . 2.4247(19)
Na3 O10 2_566 2.627(2)
Na3 O4 . 2.705(2)
Na3 O7 1_545 3.151(2)
B1 O1 . 1.495(3)
B1 O4 . 1.471(3)
B1 O5 . 1.477(3)
B1 O6 . 1.445(3)
B2 O5 . 1.406(3)
B2 O8 . 1.319(2)
B2 O9 . 1.407(3)
B3 O2 . 1.334(3)
B3 O6 . 1.378(3)
B3 O7 . 1.420(3)
B4 O1 . 1.398(3)
B4 O3 . 1.331(3)
B4 O9 . 1.387(3)
B5 O4 . 1.390(3)
B5 O7 . 1.412(3)
B5 O10 . 1.328(3)
